data_4111390
loop_
_publ_author_name
'Yoshihiko Yamamoto'
'Keisuke Kinpara'
'Tomoaki Saigoku'
'Hideyuki Takagishi'
'Satoshi Okuda'
'Hisao Nishiyama'
'Kenji Itoh'

_publ_section_title
;
 Cp*RuCl-Catalyzed [2 + 2 + 2] Cycloadditions of \a,\w-Diynes with
 Electron-Deficient Carbon-Heteroatom Multiple Bonds Leading to
 Heterocycles
;
_journal_name_full 'Journal of the American Chemical Society'
_journal_page_first 605
_journal_page_last 613
_journal_paper_doi 10.1021/ja045694g
_journal_volume 127
_journal_year 2005
_chemical_formula_sum 'C19 H19 N O4 S'
_chemical_formula_weight 357.41
_chemical_name_systematic
; 
 ? 
;
_space_group_IT_number 33
_symmetry_cell_setting orthorhombic
_symmetry_space_group_name_Hall 'P 2c -2n'
_symmetry_space_group_name_H-M 'P n a 21'
_atom_sites_solution_hydrogens geom
_atom_sites_solution_primary direct
_atom_sites_solution_secondary difmap
_audit_creation_method SHELXL-97
_cell_angle_alpha 90.00
_cell_angle_beta 90.00
_cell_angle_gamma 90.00
_cell_formula_units_Z 8
_cell_length_a 10.6133(8)
_cell_length_b 11.0274(9)
_cell_length_c 29.423(2)
_cell_measurement_temperature 173(2)
_cell_volume 3443.6(4)
_computing_cell_refinement 'Bruker SMART'
_computing_data_collection 'Bruker SMART'
_computing_data_reduction 'Bruker SHELXTL'
_computing_molecular_graphics 'Bruker SHELXTL'
_computing_publication_material 'Bruker SHELXTL'
_computing_structure_refinement 'SHELXL-97 (Sheldrick, 1997)'
_computing_structure_solution 'SHELXS-97 (Sheldrick, 1990)'
_diffrn_ambient_temperature 173(2)
_diffrn_measured_fraction_theta_full 0.995
_diffrn_measured_fraction_theta_max 0.995
_diffrn_measurement_device_type 'CCD area detector'
_diffrn_measurement_method 'phi and omega scans'
_diffrn_radiation_monochromator graphite
_diffrn_radiation_source 'fine-focus sealed tube'
_diffrn_radiation_type MoK\a
_diffrn_radiation_wavelength 0.71073
_diffrn_reflns_av_R_equivalents 0.0305
_diffrn_reflns_av_sigmaI/netI 0.0368
_diffrn_reflns_limit_h_max 14
_diffrn_reflns_limit_h_min -14
_diffrn_reflns_limit_k_max 15
_diffrn_reflns_limit_k_min -12
_diffrn_reflns_limit_l_max 40
_diffrn_reflns_limit_l_min -38
_diffrn_reflns_number 24950
_diffrn_reflns_theta_full 29.18
_diffrn_reflns_theta_max 29.18
_diffrn_reflns_theta_min 1.38
_exptl_absorpt_coefficient_mu 0.212
_exptl_absorpt_correction_T_max 1.000000
_exptl_absorpt_correction_T_min 0.801718
_exptl_absorpt_correction_type empirical(SADABS)
_exptl_crystal_colour yellow
_exptl_crystal_density_diffrn 1.379
_exptl_crystal_description plate
_exptl_crystal_F_000 1504
_exptl_crystal_size_max 0.01
_exptl_crystal_size_mid 0.4
_exptl_crystal_size_min 0.8
_refine_diff_density_max 0.438
_refine_diff_density_min -0.214
_refine_diff_density_rms 0.063
_refine_ls_abs_structure_details 'Flack H D (1983), Acta Cryst. A39, 876-881'
_refine_ls_abs_structure_Flack 0.64(6)
_refine_ls_extinction_method none
_refine_ls_goodness_of_fit_ref 0.712
_refine_ls_hydrogen_treatment mixed
_refine_ls_matrix_type full
_refine_ls_number_parameters 457
_refine_ls_number_reflns 9050
_refine_ls_number_restraints 1
_refine_ls_restrained_S_all 0.712
_refine_ls_R_factor_all 0.0568
_refine_ls_R_factor_gt 0.0421
_refine_ls_shift/su_max 1.409
_refine_ls_shift/su_mean 0.040
_refine_ls_structure_factor_coef Fsqd
_refine_ls_weighting_details 'calc w=1/[\s^2^(Fo^2^)+(0.1327P)^2^+0.7368P] where P=(Fo^2^+2Fc^2^)/3'
_refine_ls_weighting_scheme calc
_refine_ls_wR_factor_gt 0.1110
_refine_ls_wR_factor_ref 0.1300
_reflns_number_gt 7491
_reflns_number_total 9050
_reflns_threshold_expression >2sigma(I)
_cod_data_source_file ja045694gsi20041014_124325_2.cif
_cod_data_source_block 18aa
_cod_original_cell_volume 3443.6(5)
_cod_database_code 4111390

loop_
_symmetry_equiv_pos_as_xyz
'x, y, z'
'-x, -y, z+1/2'
'x+1/2, -y+1/2, z'
'-x+1/2, y+1/2, z+1/2'

loop_
_atom_site_label
_atom_site_type_symbol
_atom_site_fract_x
_atom_site_fract_y
_atom_site_fract_z
_atom_site_U_iso_or_equiv
_atom_site_adp_type
_atom_site_occupancy
_atom_site_symmetry_multiplicity
_atom_site_calc_flag
_atom_site_refinement_flags
C1A C 0.5700(2) 0.4802(2) 0.11651(8) 0.0224(4) Uani 1 1 d .
H1A1 H 0.5941 0.4453 0.0871 0.034 Uiso 1 1 calc R
H1A2 H 0.5150 0.4234 0.1327 0.034 Uiso 1 1 calc R
H1A3 H 0.6458 0.4954 0.1347 0.034 Uiso 1 1 calc R
C2A C 0.50132(18) 0.5973(2) 0.10888(7) 0.0183(4) Uani 1 1 d .
C3A C 0.49036(18) 0.65510(19) 0.06860(8) 0.0177(4) Uani 1 1 d .
C4A C 0.54259(19) 0.6124(2) 0.02354(7) 0.0199(4) Uani 1 1 d .
H4A1 H 0.5267 0.5248 0.0190 0.024 Uiso 1 1 calc R
H4A2 H 0.6343 0.6278 0.0215 0.024 Uiso 1 1 calc R
C5A C 0.46879(19) 0.6902(2) -0.01196(8) 0.0183(4) Uani 1 1 d .
C6A C 0.43755(19) 0.8087(2) 0.01369(8) 0.0186(4) Uani 1 1 d .
H6A1 H 0.5057 0.8692 0.0099 0.022 Uiso 1 1 calc R
H6A2 H 0.3574 0.8440 0.0027 0.022 Uiso 1 1 calc R
C7A C 0.42658(17) 0.7695(2) 0.06255(8) 0.0162(4) Uani 1 1 d .
C8A C 0.3681(2) 0.8326(2) 0.09561(8) 0.0204(4) Uani 1 1 d .
H8A H 0.3273 0.9059 0.0873 0.024 Uiso 1 1 calc R
C9A C 0.3630(2) 0.7966(2) 0.14304(8) 0.0202(4) Uani 1 1 d .
C10A C 0.2990(2) 0.8290(2) 0.21859(9) 0.0246(5) Uani 1 1 d .
C11A C 0.2130(3) 0.7386(3) 0.23156(11) 0.0314(6) Uani 1 1 d .
H11A H 0.1658 0.6968 0.2090 0.038 Uiso 1 1 calc R
C12A C 0.1966(3) 0.7102(3) 0.27679(10) 0.0359(6) Uani 1 1 d .
H12A H 0.1386 0.6486 0.2852 0.043 Uiso 1 1 calc R
C13A C 0.2634(3) 0.7704(3) 0.30975(11) 0.0366(6) Uani 1 1 d .
H13A H 0.2522 0.7497 0.3408 0.044 Uiso 1 1 calc R
C14A C 0.3470(3) 0.8611(3) 0.29771(10) 0.0372(6) Uani 1 1 d .
H14A H 0.3918 0.9038 0.3206 0.045 Uiso 1 1 calc R
C15A C 0.3659(3) 0.8902(3) 0.25211(9) 0.0307(5) Uani 1 1 d .
H15A H 0.4243 0.9518 0.2440 0.037 Uiso 1 1 calc R
C16A C 0.5388(2) 0.7146(2) -0.05605(8) 0.0222(4) Uani 1 1 d .
C17A C 0.7015(3) 0.6551(3) -0.10524(10) 0.0393(7) Uani 1 1 d .
H17A H 0.6478 0.6316 -0.1309 0.059 Uiso 1 1 calc R
H17B H 0.7776 0.6049 -0.1051 0.059 Uiso 1 1 calc R
H17C H 0.7251 0.7406 -0.1083 0.059 Uiso 1 1 calc R
C18A C 0.34512(19) 0.6248(2) -0.02340(8) 0.0202(4) Uani 1 1 d .
C19A C 0.2511(3) 0.4730(3) -0.06921(12) 0.0432(7) Uani 1 1 d .
H19A H 0.2208 0.4280 -0.0426 0.065 Uiso 1 1 calc R
H19B H 0.2740 0.4158 -0.0933 0.065 Uiso 1 1 calc R
H19C H 0.1844 0.5271 -0.0802 0.065 Uiso 1 1 calc R
N1A N 0.3106(2) 0.8649(2) 0.17263(7) 0.0283(5) Uani 1 1 d .
O1A O 0.51085(17) 0.79636(19) -0.08124(6) 0.0317(4) Uani 1 1 d .
O2A O 0.63338(16) 0.63774(18) -0.06318(6) 0.0288(4) Uani 1 1 d .
O3A O 0.24752(16) 0.64257(19) -0.00442(7) 0.0327(4) Uani 1 1 d .
O4A O 0.36111(15) 0.54455(19) -0.05660(8) 0.0358(4) Uani 1 1 d .
S1A S 0.43553(5) 0.65660(5) 0.158762(18) 0.02229(12) Uani 1 1 d .
C1B C 0.1682(2) 0.5220(2) 0.09653(8) 0.0227(4) Uani 1 1 d .
H1B1 H 0.1365 0.5534 0.1255 0.034 Uiso 1 1 calc R
H1B2 H 0.0974 0.5083 0.0758 0.034 Uiso 1 1 calc R
H1B3 H 0.2262 0.5811 0.0831 0.034 Uiso 1 1 calc R
C2B C 0.23637(18) 0.4045(2) 0.10452(7) 0.0184(4) Uani 1 1 d .
C3B C 0.24597(18) 0.3469(2) 0.14458(8) 0.0184(4) Uani 1 1 d .
C4B C 0.19331(19) 0.3902(2) 0.18971(7) 0.0205(4) Uani 1 1 d .
H4B1 H 0.1015 0.3753 0.1916 0.025 Uiso 1 1 calc R
H4B2 H 0.2095 0.4778 0.1942 0.025 Uiso 1 1 calc R
C5B C 0.26601(19) 0.3128(2) 0.22530(8) 0.0191(4) Uani 1 1 d .
C6B C 0.29621(19) 0.1930(2) 0.20006(8) 0.0199(4) Uani 1 1 d .
H6B1 H 0.3757 0.1569 0.2113 0.024 Uiso 1 1 calc R
H6B2 H 0.2272 0.1335 0.2039 0.024 Uiso 1 1 calc R
C7B C 0.30872(18) 0.2315(2) 0.15082(9) 0.0186(5) Uani 1 1 d .
C8B C 0.3678(2) 0.1680(2) 0.11824(8) 0.0202(4) Uani 1 1 d .
H8B H 0.4076 0.0942 0.1267 0.024 Uiso 1 1 calc R
C9B C 0.3748(2) 0.2051(2) 0.07102(8) 0.0212(4) Uani 1 1 d .
C10B C 0.4440(2) 0.1745(2) -0.00421(9) 0.0259(5) Uani 1 1 d .
C11B C 0.5276(2) 0.2663(3) -0.01542(10) 0.0295(5) Uani 1 1 d .
H11B H 0.5718 0.3076 0.0080 0.035 Uiso 1 1 calc R
C12B C 0.5478(3) 0.2990(3) -0.06066(10) 0.0355(6) Uani 1 1 d .
H12B H 0.6045 0.3627 -0.0679 0.043 Uiso 1 1 calc R
C13B C 0.4842(3) 0.2373(3) -0.09513(12) 0.0398(7) Uani 1 1 d .
H13B H 0.4968 0.2590 -0.1260 0.048 Uiso 1 1 calc R
C14B C 0.4027(3) 0.1447(3) -0.08386(10) 0.0390(6) Uani 1 1 d .
H14B H 0.3600 0.1022 -0.1074 0.047 Uiso 1 1 calc R
C15B C 0.3817(3) 0.1121(3) -0.03891(10) 0.0329(6) Uani 1 1 d .
H15B H 0.3254 0.0479 -0.0318 0.040 Uiso 1 1 calc R
C16B C 0.19466(19) 0.2891(2) 0.26926(8) 0.0212(4) Uani 1 1 d .
C17B C 0.0258(2) 0.3472(3) 0.31661(9) 0.0328(6) Uani 1 1 d .
H17D H 0.0337 0.2629 0.3268 0.049 Uiso 1 1 calc R
H17E H -0.0631 0.3659 0.3109 0.049 Uiso 1 1 calc R
H17F H 0.0585 0.4015 0.3402 0.049 Uiso 1 1 calc R
C18B C 0.39053(19) 0.3770(2) 0.23700(8) 0.0200(4) Uani 1 1 d .
C19B C 0.4877(3) 0.5267(3) 0.28213(11) 0.0391(7) Uani 1 1 d .
H19D H 0.5555 0.4716 0.2914 0.059 Uiso 1 1 calc R
H19E H 0.4680 0.5820 0.3072 0.059 Uiso 1 1 calc R
H19F H 0.5147 0.5737 0.2556 0.059 Uiso 1 1 calc R
N1B N 0.4293(2) 0.1360(2) 0.04135(8) 0.0274(5) Uani 1 1 d .
O1B O 0.22489(16) 0.21094(19) 0.29589(6) 0.0324(4) Uani 1 1 d .
O2B O 0.09722(15) 0.36388(17) 0.27509(6) 0.0263(4) Uani 1 1 d .
O3B O 0.48744(15) 0.35894(19) 0.21733(7) 0.0325(4) Uani 1 1 d .
O4B O 0.37577(15) 0.45635(18) 0.27056(7) 0.0332(4) Uani 1 1 d .
S1B S 0.30300(5) 0.34490(5) 0.054798(18) 0.02257(12) Uani 1 1 d .

loop_
_atom_site_aniso_label
_atom_site_aniso_U_11
_atom_site_aniso_U_22
_atom_site_aniso_U_33
_atom_site_aniso_U_23
_atom_site_aniso_U_13
_atom_site_aniso_U_12
C1A 0.0208(9) 0.0239(11) 0.0226(11) 0.0031(9) -0.0016(8) 0.0053(8)
C2A 0.0127(8) 0.0220(10) 0.0202(10) -0.0002(8) -0.0001(7) 0.0024(8)
C3A 0.0136(8) 0.0199(10) 0.0195(10) 0.0004(8) -0.0010(7) -0.0012(7)
C4A 0.0174(9) 0.0257(10) 0.0167(10) 0.0029(8) -0.0004(7) 0.0033(8)
C5A 0.0150(8) 0.0242(11) 0.0158(10) 0.0021(8) -0.0004(7) -0.0006(8)
C6A 0.0196(9) 0.0190(10) 0.0173(10) 0.0032(8) 0.0008(7) -0.0009(7)
C7A 0.0141(8) 0.0182(10) 0.0164(12) 0.0030(9) -0.0013(7) -0.0014(7)
C8A 0.0224(10) 0.0192(11) 0.0196(11) -0.0003(8) -0.0011(8) 0.0027(8)
C9A 0.0196(9) 0.0194(11) 0.0215(10) -0.0002(8) -0.0015(7) -0.0006(8)
C10A 0.0281(11) 0.0243(12) 0.0216(11) 0.0003(9) 0.0017(8) 0.0110(9)
C11A 0.0311(12) 0.0316(14) 0.0314(16) -0.0009(11) 0.0001(11) 0.0023(10)
C12A 0.0280(11) 0.0436(17) 0.0361(15) 0.0066(12) 0.0092(10) 0.0043(11)
C13A 0.0406(14) 0.0442(15) 0.0249(15) 0.0064(12) 0.0066(11) 0.0098(13)
C14A 0.0516(16) 0.0361(15) 0.0240(13) -0.0004(11) -0.0070(12) 0.0011(13)
C15A 0.0377(13) 0.0288(13) 0.0254(12) 0.0026(10) -0.0030(10) 0.0009(10)
C16A 0.0173(9) 0.0309(13) 0.0184(11) 0.0011(10) 0.0001(8) -0.0029(9)
C17A 0.0336(13) 0.0575(19) 0.0268(13) 0.0022(12) 0.0139(11) 0.0075(13)
C18A 0.0176(9) 0.0224(10) 0.0208(11) 0.0016(8) -0.0024(8) -0.0003(8)
C19A 0.0330(13) 0.0370(16) 0.060(2) -0.0171(14) -0.0076(12) -0.0063(12)
N1A 0.0363(11) 0.0283(11) 0.0203(10) 0.0008(8) -0.0008(8) 0.0087(9)
O1A 0.0324(9) 0.0409(11) 0.0219(9) 0.0095(8) 0.0009(7) 0.0066(8)
O2A 0.0260(8) 0.0389(10) 0.0216(8) 0.0033(7) 0.0091(6) 0.0058(7)
O3A 0.0186(7) 0.0474(12) 0.0320(10) -0.0066(8) 0.0029(7) -0.0064(7)
O4A 0.0236(8) 0.0376(11) 0.0462(12) -0.0189(9) 0.0002(8) -0.0045(7)
S1A 0.0258(2) 0.0248(3) 0.0162(2) 0.0024(2) 0.0003(2) 0.0059(2)
C1B 0.0211(9) 0.0224(11) 0.0246(11) 0.0052(9) -0.0011(8) 0.0056(8)
C2B 0.0156(8) 0.0211(10) 0.0186(10) 0.0011(8) -0.0008(7) 0.0003(8)
C3B 0.0137(8) 0.0221(10) 0.0194(10) 0.0012(8) 0.0000(7) 0.0012(7)
C4B 0.0167(9) 0.0269(11) 0.0179(10) 0.0022(8) 0.0023(7) 0.0039(8)
C5B 0.0143(8) 0.0218(10) 0.0211(11) 0.0029(8) -0.0003(8) -0.0012(8)
C6B 0.0194(9) 0.0218(11) 0.0184(11) 0.0026(9) -0.0015(8) -0.0017(8)
C7B 0.0155(8) 0.0199(10) 0.0204(13) 0.0027(9) -0.0023(7) -0.0037(8)
C8B 0.0223(10) 0.0166(11) 0.0219(11) 0.0020(8) -0.0033(8) 0.0005(8)
C9B 0.0228(9) 0.0218(12) 0.0189(10) -0.0006(9) -0.0010(8) 0.0038(8)
C10B 0.0306(12) 0.0254(12) 0.0217(12) -0.0016(9) 0.0004(9) 0.0103(9)
C11B 0.0294(11) 0.0344(13) 0.0249(14) -0.0018(10) -0.0005(10) 0.0070(10)
C12B 0.0329(12) 0.0370(16) 0.0367(15) 0.0067(12) 0.0047(11) 0.0047(11)
C13B 0.0495(16) 0.0470(18) 0.0228(15) 0.0043(12) 0.0051(12) 0.0151(14)
C14B 0.0588(17) 0.0357(15) 0.0225(13) -0.0021(11) -0.0074(12) 0.0053(13)
C15B 0.0435(14) 0.0276(13) 0.0277(13) 0.0035(10) -0.0020(11) 0.0034(11)
C16B 0.0162(9) 0.0283(13) 0.0191(11) 0.0009(9) -0.0008(7) -0.0049(8)
C17B 0.0253(11) 0.0494(17) 0.0237(12) 0.0014(11) 0.0100(9) 0.0016(11)
C18B 0.0167(9) 0.0212(10) 0.0221(10) 0.0035(8) -0.0016(8) -0.0025(8)
C19B 0.0312(12) 0.0348(15) 0.0513(18) -0.0128(13) -0.0065(11) -0.0098(11)
N1B 0.0366(11) 0.0249(11) 0.0206(10) 0.0002(8) 0.0020(8) 0.0089(8)
O1B 0.0289(8) 0.0436(12) 0.0247(9) 0.0111(8) 0.0025(7) 0.0073(8)
O2B 0.0231(8) 0.0348(9) 0.0208(8) 0.0022(7) 0.0068(6) 0.0047(7)
O3B 0.0190(7) 0.0461(11) 0.0323(10) -0.0057(8) 0.0034(7) -0.0059(7)
O4B 0.0241(8) 0.0340(10) 0.0416(11) -0.0134(9) 0.0018(7) -0.0047(7)
S1B 0.0254(3) 0.0252(3) 0.0171(2) 0.0023(2) -0.0001(2) 0.0062(2)

loop_
_atom_type_symbol
_atom_type_description
_atom_type_scat_dispersion_real
_atom_type_scat_dispersion_imag
_atom_type_scat_source
C C 0.0033 0.0016 'International Tables Vol C Tables 4.2.6.8 and 6.1.1.4'
H H 0.0000 0.0000 'International Tables Vol C Tables 4.2.6.8 and 6.1.1.4'
N N 0.0061 0.0033 'International Tables Vol C Tables 4.2.6.8 and 6.1.1.4'
O O 0.0106 0.0060 'International Tables Vol C Tables 4.2.6.8 and 6.1.1.4'
S S 0.1246 0.1234 'International Tables Vol C Tables 4.2.6.8 and 6.1.1.4'

loop_
_geom_angle_atom_site_label_1
_geom_angle_atom_site_label_2
_geom_angle_atom_site_label_3
_geom_angle
C3A C2A C1A 125.4(2)
C3A C2A S1A 121.63(17)
C1A C2A S1A 112.94(16)
C2A C3A C7A 124.1(2)
C2A C3A C4A 126.2(2)
C7A C3A C4A 109.64(19)
C3A C4A C5A 103.40(17)
C16A C5A C18A 108.32(18)
C16A C5A C4A 115.06(17)
C18A C5A C4A 108.51(18)
C16A C5A C6A 111.82(19)
C18A C5A C6A 108.73(17)
C4A C5A C6A 104.19(18)
C7A C6A C5A 103.89(19)
C8A C7A C3A 125.4(2)
C8A C7A C6A 125.2(2)
C3A C7A C6A 109.4(2)
C7A C8A C9A 124.7(2)
N1A C9A C8A 120.6(2)
N1A C9A S1A 121.37(19)
C8A C9A S1A 118.00(17)
C11A C10A C15A 118.9(3)
C11A C10A N1A 121.0(2)
C15A C10A N1A 119.8(2)
C10A C11A C12A 120.4(3)
C13A C12A C11A 120.5(3)
C12A C13A C14A 120.0(3)
C13A C14A C15A 120.3(3)
C10A C15A C14A 119.9(3)
O1A C16A O2A 124.4(2)
O1A C16A C5A 122.6(2)
O2A C16A C5A 113.0(2)
O3A C18A O4A 124.4(2)
O3A C18A C5A 124.2(2)
O4A C18A C5A 111.39(18)
C9A N1A C10A 121.5(2)
C16A O2A C17A 115.3(2)
C18A O4A C19A 116.4(2)
C2A S1A C9A 106.10(11)
C3B C2B C1B 125.6(2)
C3B C2B S1B 121.65(18)
C1B C2B S1B 112.77(16)
C2B C3B C7B 124.2(2)
C2B C3B C4B 126.3(2)
C7B C3B C4B 109.56(19)
C3B C4B C5B 103.52(17)
C16B C5B C18B 108.44(18)
C16B C5B C6B 111.35(19)
C18B C5B C6B 108.79(17)
C16B C5B C4B 114.81(17)
C18B C5B C4B 108.92(18)
C6B C5B C4B 104.34(18)
C7B C6B C5B 103.76(19)
C8B C7B C3B 125.6(2)
C8B C7B C6B 125.3(2)
C3B C7B C6B 109.1(2)
C7B C8B C9B 124.1(2)
N1B C9B C8B 120.2(2)
N1B C9B S1B 121.25(19)
C8B C9B S1B 118.56(17)
C11B C10B N1B 121.0(2)
C11B C10B C15B 119.3(2)
N1B C10B C15B 119.5(2)
C12B C11B C10B 120.9(3)
C13B C12B C11B 119.5(3)
C14B C13B C12B 119.3(3)
C13B C14B C15B 121.4(3)
C14B C15B C10B 119.5(3)
O1B C16B O2B 124.3(2)
O1B C16B C5B 122.8(2)
O2B C16B C5B 112.90(19)
O3B C18B O4B 124.8(2)
O3B C18B C5B 123.6(2)
O4B C18B C5B 111.60(18)
C9B N1B C10B 120.7(2)
C16B O2B C17B 115.82(19)
C18B O4B C19B 115.32(19)
C2B S1B C9B 105.84(11)

loop_
_geom_bond_atom_site_label_1
_geom_bond_atom_site_label_2
_geom_bond_distance
C1A C2A 1.500(3)
C2A C3A 1.351(3)
C2A S1A 1.752(2)
C3A C7A 1.442(3)
C3A C4A 1.512(3)
C4A C5A 1.562(3)
C5A C16A 1.519(3)
C5A C18A 1.535(3)
C5A C6A 1.545(3)
C6A C7A 1.506(3)
C7A C8A 1.347(3)
C8A C9A 1.452(3)
C9A N1A 1.279(3)
C9A S1A 1.786(2)
C10A C11A 1.405(4)
C10A C15A 1.390(4)
C10A N1A 1.415(3)
C11A C12A 1.378(4)
C12A C13A 1.372(5)
C13A C14A 1.384(5)
C14A C15A 1.394(4)
C16A O1A 1.204(3)
C16A O2A 1.331(3)
C17A O2A 1.446(3)
C18A O3A 1.193(3)
C18A O4A 1.329(3)
C19A O4A 1.457(3)
C1B C2B 1.503(3)
C2B C3B 1.343(3)
C2B S1B 1.753(2)
C3B C7B 1.448(3)
C3B C4B 1.518(3)
C4B C5B 1.556(3)
C5B C16B 1.521(3)
C5B C18B 1.538(3)
C5B C6B 1.549(3)
C6B C7B 1.515(3)
C7B C8B 1.342(3)
C8B C9B 1.450(3)
C9B N1B 1.296(3)
C9B S1B 1.785(2)
C10B C11B 1.386(4)
C10B N1B 1.415(3)
C10B C15B 1.397(4)
C11B C12B 1.395(4)
C12B C13B 1.395(5)
C13B C14B 1.378(5)
C14B C15B 1.389(4)
C16B O1B 1.208(3)
C16B O2B 1.334(3)
C17B O2B 1.449(3)
C18B O3B 1.197(3)
C18B O4B 1.328(3)
C19B O4B 1.459(3)

loop_
_cod_related_entry_id
_cod_related_entry_database
_cod_related_entry_code
1 ChemSpider 30660436
